data_4060866
loop_
_publ_author_name
'Cantat, Thibault'
'Jaroschik, Florian'
'Ricard, Louis'
'Le Floch, Pascal'
'Nief, Fran\,cois'
'M\'ezailles, Nicolas'

_publ_section_title
;
 Thulium Alkylidene Complexes: Synthesis, X-ray Structures, and Reactivity
;
_journal_coden_ASTM ORGND7
_journal_issue 5
_journal_name_full Organometallics
_journal_page_first 1329
_journal_page_last 1332
_journal_paper_doi 10.1021/om050877c
_journal_volume 25
_journal_year 2006
_chemical_formula_sum 'C66 H72 Li O4 P4 S4 Tm'
_chemical_formula_weight 1357.23
_space_group_IT_number 15
_symmetry_cell_setting monoclinic
_symmetry_space_group_name_Hall '-C 2yc'
_symmetry_space_group_name_H-M 'C 1 2/c 1'
_cell_angle_alpha 90.00
_cell_angle_beta 98.6800(10)
_cell_angle_gamma 90.00
_cell_formula_units_Z 4
_cell_length_a 26.4430(10)
_cell_length_b 14.6880(10)
_cell_length_c 17.0920(10)
_cell_measurement_temperature 230.0(1)
_cell_volume 6562.4(6)
_diffrn_ambient_temperature 230.0(1)
_exptl_crystal_density_diffrn 1.374
_cod_duplicate_entry 4074780
_cod_original_sg_symbol_H-M 'C 2/c'
_cod_database_code 4060866

loop_
_symmetry_equiv_pos_as_xyz
'x, y, z'
'-x, y, -z+1/2'
'x+1/2, y+1/2, z'
'-x+1/2, y+1/2, -z+1/2'
'-x, -y, -z'
'x, -y, z-1/2'
'-x+1/2, -y+1/2, -z'
'x+1/2, -y+1/2, z-1/2'

loop_
_atom_site_label
_atom_site_type_symbol
_atom_site_fract_x
_atom_site_fract_y
_atom_site_fract_z
_atom_site_U_iso_or_equiv
_atom_site_adp_type
_atom_site_occupancy
_atom_site_symmetry_multiplicity
_atom_site_calc_flag
_atom_site_refinement_flags
_atom_site_disorder_assembly
_atom_site_disorder_group
Tm1 Tm 0.5000 0.197402(10) 0.2500 0.03778(7) Uani 1 2 d S . .
S1 S 0.55117(3) 0.06414(5) 0.17863(4) 0.04787(17) Uani 1 1 d . . .
S2 S 0.51838(3) 0.31257(5) 0.37889(5) 0.04738(17) Uani 1 1 d . . .
P1 P 0.61098(3) 0.14037(5) 0.23099(4) 0.03964(15) Uani 1 1 d . . .
P2 P 0.59118(3) 0.28528(5) 0.36242(4) 0.03962(15) Uani 1 1 d . . .
O1 O 0.54806(11) 0.62609(16) 0.20425(17) 0.0747(7) Uani 1 1 d . . .
O2 O 0.47044(13) 0.77721(19) 0.16269(17) 0.0822(8) Uani 1 1 d . . .
C1 C 0.58909(11) 0.2238(2) 0.28141(17) 0.0475(6) Uani 1 1 d . . .
C2 C 0.65938(12) 0.0650(2) 0.28386(17) 0.0570(8) Uani 1 1 d . . .
C3 C 0.69850(16) 0.1008(4) 0.3366(3) 0.0970(16) Uani 1 1 d . . .
H3 H 0.6995 0.1640 0.3451 0.116 Uiso 1 1 calc R . .
C4 C 0.7363(2) 0.0476(6) 0.3774(3) 0.130(2) Uani 1 1 d . . .
H4 H 0.7629 0.0746 0.4124 0.155 Uiso 1 1 calc R . .
C5 C 0.7351(2) -0.0412(6) 0.3676(4) 0.129(3) Uani 1 1 d . . .
H5 H 0.7607 -0.0775 0.3964 0.155 Uiso 1 1 calc R . .
C6 C 0.6972(3) -0.0810(4) 0.3160(5) 0.135(3) Uani 1 1 d . . .
H6 H 0.6968 -0.1444 0.3085 0.162 Uiso 1 1 calc R . .
C7 C 0.65902(17) -0.0260(3) 0.2745(3) 0.0925(14) Uani 1 1 d . . .
H7 H 0.6326 -0.0532 0.2393 0.111 Uiso 1 1 calc R . .
C8 C 0.64240(11) 0.18402(18) 0.15091(17) 0.0426(6) Uani 1 1 d . . .
C9 C 0.67387(12) 0.1310(2) 0.11231(19) 0.0574(8) Uani 1 1 d . . .
H9 H 0.6818 0.0713 0.1298 0.069 Uiso 1 1 calc R . .
C10 C 0.69406(14) 0.1652(3) 0.0476(2) 0.0724(10) Uani 1 1 d . . .
H10 H 0.7149 0.1282 0.0208 0.087 Uiso 1 1 calc R . .
C11 C 0.68356(13) 0.2531(3) 0.0231(2) 0.0699(10) Uani 1 1 d . . .
H11 H 0.6972 0.2762 -0.0206 0.084 Uiso 1 1 calc R . .
C12 C 0.65328(16) 0.3071(2) 0.0619(2) 0.0672(10) Uani 1 1 d . . .
H12 H 0.6465 0.3675 0.0453 0.081 Uiso 1 1 calc R . .
C13 C 0.63242(13) 0.2725(2) 0.12595(19) 0.0554(7) Uani 1 1 d . . .
H13 H 0.6115 0.3097 0.1523 0.066 Uiso 1 1 calc R . .
C14 C 0.62367(11) 0.2309(2) 0.45218(17) 0.0456(6) Uani 1 1 d . . .
C15 C 0.67033(13) 0.2595(2) 0.49203(19) 0.0611(8) Uani 1 1 d . . .
H15 H 0.6856 0.3123 0.4750 0.073 Uiso 1 1 calc R . .
C16 C 0.69501(17) 0.2118(3) 0.5568(3) 0.0794(12) Uani 1 1 d . . .
H16 H 0.7271 0.2311 0.5828 0.095 Uiso 1 1 calc R . .
C17 C 0.67189(17) 0.1359(3) 0.5822(3) 0.0919(14) Uani 1 1 d . . .
H17 H 0.6883 0.1035 0.6262 0.110 Uiso 1 1 calc R . .
C18 C 0.62551(17) 0.1067(3) 0.5446(3) 0.0918(14) Uani 1 1 d . . .
H18 H 0.6101 0.0547 0.5627 0.110 Uiso 1 1 calc R . .
C19 C 0.60144(13) 0.1542(2) 0.4798(2) 0.0653(9) Uani 1 1 d . . .
H19 H 0.5695 0.1342 0.4539 0.078 Uiso 1 1 calc R . .
C20 C 0.62605(11) 0.3920(2) 0.35783(15) 0.0473(6) Uani 1 1 d . . .
C21 C 0.66832(13) 0.3949(2) 0.31878(19) 0.0612(8) Uani 1 1 d . . .
H21 H 0.6785 0.3417 0.2948 0.073 Uiso 1 1 calc R . .
C22 C 0.69584(16) 0.4743(3) 0.3143(2) 0.0801(12) Uani 1 1 d . . .
H22 H 0.7249 0.4746 0.2888 0.096 Uiso 1 1 calc R . .
C23 C 0.68036(19) 0.5523(3) 0.3472(3) 0.0910(14) Uani 1 1 d . . .
H23 H 0.6991 0.6063 0.3447 0.109 Uiso 1 1 calc R . .
C24 C 0.63766(19) 0.5526(3) 0.3841(3) 0.0877(13) Uani 1 1 d . . .
H24 H 0.6265 0.6071 0.4048 0.105 Uiso 1 1 calc R . .
C25 C 0.61083(15) 0.4718(2) 0.39094(19) 0.0640(9) Uani 1 1 d . . .
H25 H 0.5824 0.4715 0.4180 0.077 Uiso 1 1 calc R . .
C26 C 0.5356(2) 0.5397(3) 0.1719(3) 0.1125(19) Uani 1 1 d . . .
H26A H 0.4986 0.5356 0.1551 0.135 Uiso 1 1 calc R . .
H26B H 0.5455 0.4929 0.2121 0.135 Uiso 1 1 calc R . .
C27 C 0.5618(3) 0.5243(4) 0.1050(4) 0.140(3) Uani 1 1 d . . .
H27A H 0.5400 0.5406 0.0553 0.168 Uiso 1 1 calc R . .
H27B H 0.5722 0.4604 0.1023 0.168 Uiso 1 1 calc R . .
C28 C 0.6062(2) 0.5840(4) 0.1203(4) 0.133(2) Uani 1 1 d . . .
H28A H 0.6129 0.6122 0.0710 0.160 Uiso 1 1 calc R . .
H28B H 0.6365 0.5491 0.1430 0.160 Uiso 1 1 calc R . .
C29 C 0.59459(18) 0.6556(3) 0.1774(3) 0.0933(13) Uani 1 1 d . . .
H29A H 0.6225 0.6604 0.2219 0.112 Uiso 1 1 calc R . .
H29B H 0.5897 0.7150 0.1512 0.112 Uiso 1 1 calc R . .
C30 C 0.4812(4) 0.7842(6) 0.0852(4) 0.186(4) Uani 1 1 d . . .
H30A H 0.4650 0.7336 0.0534 0.223 Uiso 1 1 calc R . .
H30B H 0.5182 0.7804 0.0856 0.223 Uiso 1 1 calc R . .
C31 C 0.4626(3) 0.8681(5) 0.0511(3) 0.132(2) Uani 1 1 d . . .
H31A H 0.4413 0.8575 -0.0002 0.158 Uiso 1 1 calc R . .
H31B H 0.4912 0.9076 0.0428 0.158 Uiso 1 1 calc R . .
C32 C 0.4330(2) 0.9102(3) 0.1052(3) 0.1072(17) Uani 1 1 d . . .
H32A H 0.3979 0.9222 0.0797 0.129 Uiso 1 1 calc R . .
H32B H 0.4486 0.9674 0.1262 0.129 Uiso 1 1 calc R . .
C33 C 0.4341(5) 0.8416(6) 0.1676(4) 0.229(6) Uani 1 1 d . . .
H33A H 0.4411 0.8715 0.2194 0.275 Uiso 1 1 calc R . .
H33B H 0.4005 0.8122 0.1634 0.275 Uiso 1 1 calc R . .
Li1 Li 0.5000 0.6995(5) 0.2500 0.060(2) Uani 1 2 d S . .

loop_
_atom_site_aniso_label
_atom_site_aniso_U_11
_atom_site_aniso_U_22
_atom_site_aniso_U_33
_atom_site_aniso_U_23
_atom_site_aniso_U_13
_atom_site_aniso_U_12
Tm1 0.03302(10) 0.04283(11) 0.03752(10) 0.000 0.00539(6) 0.000
S1 0.0496(4) 0.0457(4) 0.0500(4) -0.0112(3) 0.0131(3) -0.0042(3)
S2 0.0429(4) 0.0536(4) 0.0478(4) -0.0114(3) 0.0140(3) 0.0045(3)
P1 0.0370(3) 0.0474(4) 0.0354(3) -0.0037(3) 0.0085(3) 0.0045(3)
P2 0.0375(4) 0.0460(3) 0.0361(3) -0.0070(3) 0.0078(3) -0.0027(3)
O1 0.0806(17) 0.0617(14) 0.0877(18) -0.0130(13) 0.0321(14) -0.0042(13)
O2 0.104(2) 0.0754(16) 0.0702(16) 0.0172(14) 0.0233(16) 0.0262(16)
C1 0.0358(14) 0.0602(16) 0.0471(15) -0.0157(13) 0.0084(12) 0.0012(12)
C2 0.0528(17) 0.079(2) 0.0418(14) 0.0101(15) 0.0172(13) 0.0213(16)
C3 0.063(2) 0.140(4) 0.081(3) -0.029(3) -0.012(2) 0.043(3)
C4 0.076(3) 0.223(7) 0.082(3) -0.019(4) -0.011(2) 0.074(4)
C5 0.089(4) 0.208(7) 0.098(4) 0.079(5) 0.040(3) 0.079(5)
C6 0.107(4) 0.107(4) 0.197(7) 0.082(5) 0.042(5) 0.045(4)
C7 0.071(3) 0.078(3) 0.128(4) 0.044(3) 0.017(3) 0.019(2)
C8 0.0364(13) 0.0501(15) 0.0420(14) -0.0037(12) 0.0084(11) -0.0018(11)
C9 0.0558(18) 0.0630(18) 0.0587(18) 0.0015(15) 0.0261(15) 0.0099(15)
C10 0.063(2) 0.094(3) 0.068(2) 0.007(2) 0.0363(18) 0.017(2)
C11 0.0530(19) 0.095(3) 0.065(2) 0.021(2) 0.0204(16) -0.0092(19)
C12 0.068(2) 0.071(2) 0.064(2) 0.0130(17) 0.0147(19) -0.0055(17)
C13 0.0570(19) 0.0566(17) 0.0545(17) 0.0004(15) 0.0147(15) 0.0009(15)
C14 0.0444(15) 0.0494(15) 0.0431(14) -0.0012(13) 0.0070(12) -0.0018(12)
C15 0.0542(19) 0.069(2) 0.0563(18) 0.0090(17) -0.0024(14) -0.0142(16)
C16 0.060(2) 0.100(3) 0.071(2) 0.020(2) -0.0158(19) -0.015(2)
C17 0.082(3) 0.098(3) 0.086(3) 0.040(3) -0.019(2) -0.007(2)
C18 0.080(3) 0.082(3) 0.107(3) 0.046(2) -0.008(2) -0.014(2)
C19 0.0536(19) 0.063(2) 0.075(2) 0.0148(18) -0.0033(16) -0.0112(16)
C20 0.0530(16) 0.0541(16) 0.0332(12) -0.0023(12) 0.0012(11) -0.0096(13)
C21 0.060(2) 0.073(2) 0.0504(17) 0.0026(16) 0.0095(15) -0.0171(16)
C22 0.073(3) 0.099(3) 0.069(2) 0.011(2) 0.012(2) -0.034(2)
C23 0.108(4) 0.085(3) 0.077(3) 0.002(2) 0.001(2) -0.052(3)
C24 0.125(4) 0.059(2) 0.079(3) -0.013(2) 0.015(3) -0.029(2)
C25 0.085(2) 0.0522(17) 0.0550(18) -0.0131(15) 0.0111(17) -0.0130(17)
C26 0.117(4) 0.090(3) 0.146(5) -0.040(3) 0.071(4) -0.020(3)
C27 0.177(6) 0.108(4) 0.159(6) -0.038(4) 0.106(5) -0.039(4)
C28 0.124(5) 0.169(6) 0.124(5) -0.030(4) 0.076(4) -0.023(4)
C29 0.081(3) 0.093(3) 0.109(4) 0.012(3) 0.022(3) -0.015(3)
C30 0.258(11) 0.226(8) 0.087(4) 0.059(5) 0.067(6) 0.142(8)
C31 0.150(5) 0.174(6) 0.077(3) 0.051(4) 0.039(3) 0.059(5)
C32 0.140(5) 0.079(3) 0.092(3) 0.017(3) -0.017(3) 0.007(3)
C33 0.416(15) 0.181(6) 0.114(5) 0.073(5) 0.114(7) 0.201(9)
Li1 0.072(6) 0.052(4) 0.058(5) 0.000 0.015(4) 0.000

loop_
_geom_bond_atom_site_label_1
_geom_bond_atom_site_label_2
_geom_bond_distance
_geom_bond_site_symmetry_2
_geom_bond_publ_flag
Tm1 C1 2.368(3) . ?
Tm1 C1 2.368(3) 2_655 ?
Tm1 S2 2.7618(7) . ?
Tm1 S2 2.7618(7) 2_655 ?
Tm1 S1 2.7655(7) 2_655 ?
Tm1 S1 2.7655(7) . ?
Tm1 P1 3.1157(7) 2_655 ?
Tm1 P1 3.1157(7) . ?
Tm1 P2 3.1262(7) . ?
Tm1 P2 3.1262(7) 2_655 ?
S1 P1 2.0320(10) . ?
S2 P2 2.0270(10) . ?
P1 C1 1.652(3) . ?
P1 C8 1.822(3) . ?
P1 C2 1.825(3) . ?
P2 C1 1.647(3) . ?
P2 C14 1.825(3) . ?
P2 C20 1.827(3) . ?
O1 C26 1.403(5) . ?
O1 C29 1.443(5) . ?
O1 Li1 1.921(4) . ?
O2 C33 1.360(7) . ?
O2 C30 1.399(6) . ?
O2 Li1 1.946(5) . ?
C2 C7 1.345(5) . ?
C2 C3 1.370(5) . ?
C3 C4 1.372(6) . ?
C4 C5 1.314(9) . ?
C5 C6 1.362(10) . ?
C6 C7 1.401(6) . ?
C8 C9 1.378(4) . ?
C8 C13 1.381(4) . ?
C9 C10 1.392(4) . ?
C10 C11 1.372(6) . ?
C11 C12 1.368(5) . ?
C12 C13 1.395(5) . ?
C14 C15 1.382(4) . ?
C14 C19 1.386(5) . ?
C15 C16 1.387(5) . ?
C16 C17 1.373(6) . ?
C17 C18 1.365(6) . ?
C18 C19 1.381(5) . ?
C20 C21 1.386(4) . ?
C20 C25 1.387(4) . ?
C21 C22 1.383(5) . ?
C22 C23 1.366(6) . ?
C23 C24 1.374(6) . ?
C24 C25 1.396(5) . ?
C26 C27 1.442(6) . ?
C27 C28 1.458(7) . ?
C28 C29 1.497(7) . ?
C30 C31 1.419(8) . ?
C31 C32 1.439(7) . ?
C32 C33 1.465(7) . ?
Li1 O1 1.921(4) 2_655 ?
Li1 O2 1.946(5) 2_655 ?
